data_7714681
loop_
_publ_author_name
'Atta, Sayan'
'Mandal, Amit'
'Saha, Rahul'
'Majumdar, Amit'

_publ_section_title
;
 Reduction of nitrite to nitric oxide and generation of reactive chalcogen
 species by mononuclear Fe(II) and Zn(II) complexes of thiolate and
 selenolate.
;
_journal_issue 3
_journal_name_full 'Dalton transactions (Cambridge, England : 2003)'
_journal_page_first 949
_journal_page_last 965
_journal_paper_doi 10.1039/d3dt03768a
_journal_volume 53
_journal_year 2024
_chemical_formula_moiety 'C27 H25 Fe N3 O2 Se'
_chemical_formula_sum 'C27 H25 Fe N3 O2 Se'
_chemical_formula_weight 558.31
_space_group_crystal_system orthorhombic
_space_group_IT_number 29
_space_group_name_Hall 'P 2c -2ac'
_space_group_name_H-M_alt 'P c a 21'
_atom_sites_solution_hydrogens geom
_atom_sites_solution_primary dual
_audit_creation_date 2022-12-28
_audit_creation_method
;
Olex2 1.2
(compiled 2018.05.29 svn.r3508 for OlexSys, GUI svn.r5506)
;
_audit_update_record
;
2022-12-29 deposited with the CCDC.	2023-12-11 downloaded from the CCDC.
;
_cell_angle_alpha 90
_cell_angle_beta 90
_cell_angle_gamma 90
_cell_formula_units_Z 4
_cell_length_a 19.172(5)
_cell_length_b 12.076(3)
_cell_length_c 10.439(3)
_cell_measurement_reflns_used 8491
_cell_measurement_temperature 148(2)
_cell_measurement_theta_max 25.70
_cell_measurement_theta_min 2.71
_cell_volume 2416.8(11)
_computing_cell_refinement 'SAINT V8.38A (?, 2016)'
_computing_data_reduction 'SAINT V8.38A (?, 2016)'
_computing_molecular_graphics 'Olex2 (Dolomanov et al., 2009)'
_computing_publication_material 'Olex2 (Dolomanov et al., 2009)'
_computing_structure_refinement 'ShelXL (Sheldrick, 2015)'
_computing_structure_solution 'ShelXT (Sheldrick, 2015)'
_diffrn_ambient_temperature 147.79
_diffrn_measured_fraction_theta_full 0.998
_diffrn_measured_fraction_theta_max 0.998
_diffrn_measurement_device_type 'Bruker D8VENTURE with PHOTON II Detector'
_diffrn_measurement_method 'phi, omega and kappa scan'
_diffrn_radiation_probe x-ray
_diffrn_radiation_type MoK\a
_diffrn_radiation_wavelength 0.71073
_diffrn_reflns_av_R_equivalents 0.0552
_diffrn_reflns_av_unetI/netI 0.0494
_diffrn_reflns_Laue_measured_fraction_full 0.998
_diffrn_reflns_Laue_measured_fraction_max 0.998
_diffrn_reflns_limit_h_max 19
_diffrn_reflns_limit_h_min -23
_diffrn_reflns_limit_k_max 14
_diffrn_reflns_limit_k_min -14
_diffrn_reflns_limit_l_max 12
_diffrn_reflns_limit_l_min -12
_diffrn_reflns_number 23000
_diffrn_reflns_point_group_measured_fraction_full 0.998
_diffrn_reflns_point_group_measured_fraction_max 0.997
_diffrn_reflns_theta_full 25.242
_diffrn_reflns_theta_max 25.776
_diffrn_reflns_theta_min 2.713
_diffrn_source_type Micro-focus
_diffrn_standards_number 0
_exptl_absorpt_coefficient_mu 2.160
_exptl_absorpt_correction_T_max 0.7453
_exptl_absorpt_correction_T_min 0.6194
_exptl_absorpt_correction_type multi-scan
_exptl_absorpt_process_details
;
SADABS-2016/2 (Bruker,2016/2) was used for absorption correction.
wR2(int) was 0.1060 before and 0.0651 after correction.
The Ratio of minimum to maximum transmission is 0.8311.
The \l/2 correction factor is Not present.
;
_exptl_crystal_colour orange
_exptl_crystal_density_diffrn 1.534
_exptl_crystal_density_method 'not measured'
_exptl_crystal_description block
_exptl_crystal_F_000 1136
_exptl_crystal_size_max 0.22
_exptl_crystal_size_mid 0.2
_exptl_crystal_size_min 0.18
_refine_diff_density_max 0.232
_refine_diff_density_min -0.373
_refine_diff_density_rms 0.055
_refine_ls_abs_structure_details
;
 Refined as an inversion twin.
;
_refine_ls_abs_structure_Flack 0.016(13)
_refine_ls_extinction_method none
_refine_ls_goodness_of_fit_ref 1.036
_refine_ls_hydrogen_treatment constr
_refine_ls_matrix_type full
_refine_ls_number_parameters 309
_refine_ls_number_reflns 4643
_refine_ls_number_restraints 1
_refine_ls_restrained_S_all 1.036
_refine_ls_R_factor_all 0.0398
_refine_ls_R_factor_gt 0.0305
_refine_ls_shift/su_max 0.001
_refine_ls_shift/su_mean 0.000
_refine_ls_structure_factor_coef Fsqd
_refine_ls_weighting_details 'w=1/[\s^2^(Fo^2^)+(0.0289P)^2^+0.0326P] where P=(Fo^2^+2Fc^2^)/3'
_refine_ls_weighting_scheme calc
_refine_ls_wR_factor_gt 0.0644
_refine_ls_wR_factor_ref 0.0683
_reflns_Friedel_coverage 0.887
_reflns_Friedel_fraction_full 0.999
_reflns_Friedel_fraction_max 0.997
_reflns_number_gt 4083
_reflns_number_total 4643
_reflns_threshold_expression 'I > 2\s(I)'
_cod_data_source_file d3dt03768a2.cif
_cod_data_source_block mo_am271222_0ma
_cod_depositor_comments 'Adding full bibliography for 7714674--7714686.cif.'
_cod_original_cell_volume 2416.7(11)
_cod_original_sg_symbol_H-M Pca21
_cod_database_code 7714681
_shelx_shelxl_version_number 2018/3
_shelx_space_group_comment
;
The symmetry employed for this shelxl refinement is uniquely defined
by the following loop, which should always be used as a source of
symmetry information in preference to the above space-group names.
They are only intended as comments.
;
_shelx_estimated_absorpt_t_max 0.697
_shelx_estimated_absorpt_t_min 0.648
_olex2_refinement_description
;
1. Twinned data refinement
 Scales: 0.984(13)
 0.016(13)
2. Fixed Uiso
 At 1.2 times of:
  All C(H) groups, All C(H,H) groups
 At 1.5 times of:
  All C(H,H,H) groups
3.a Secondary CH2 refined with riding coordinates:
 C1(H1A,H1B), C7(H7A,H7B), C13(H13A,H13B)
3.b Aromatic/amide H refined with riding coordinates:
 C3(H3), C4(H4), C5(H5), C6(H6), C9(H9), C10(H10), C11(H11), C12(H12),
 C15(H15), C18(H18), C20(H20), C23(H23), C24(H24), C25(H25), C26(H26), C27(H27)
3.c Idealised Me refined as rotating group:
 C17(H17A,H17B,H17C)
;
_olex2_submission_special_instructions 'No special instructions were received'

loop_
_space_group_symop_operation_xyz
'x, y, z'
'-x, -y, z+1/2'
'x+1/2, -y, z'
'-x+1/2, y, z+1/2'

loop_
_atom_site_label
_atom_site_type_symbol
_atom_site_fract_x
_atom_site_fract_y
_atom_site_fract_z
_atom_site_U_iso_or_equiv
_atom_site_adp_type
_atom_site_occupancy
_atom_site_site_symmetry_order
_atom_site_calc_flag
_atom_site_refinement_flags_posn
_atom_site_refinement_flags_adp
_atom_site_refinement_flags_occupancy
_atom_site_disorder_assembly
_atom_site_disorder_group
Se1 Se 0.44178(2) 0.92020(4) 0.60775(6) 0.03344(13) Uani 1 1 d . . . . .
Fe1 Fe 0.37133(3) 0.76625(5) 0.51569(6) 0.02397(15) Uani 1 1 d . . . . .
O1 O 0.37562(16) 0.6608(2) 0.6553(3) 0.0267(7) Uani 1 1 d . . . . .
O2 O 0.4896(2) 0.4845(3) 0.9060(3) 0.0486(10) Uani 1 1 d . . . . .
N1 N 0.30181(19) 0.6443(3) 0.4138(4) 0.0241(8) Uani 1 1 d . . . . .
N2 N 0.4153(2) 0.7474(3) 0.3277(4) 0.0269(9) Uani 1 1 d . . . . .
N3 N 0.27274(18) 0.8499(3) 0.5096(4) 0.0284(8) Uani 1 1 d . . . . .
C1 C 0.3465(2) 0.5805(4) 0.3261(4) 0.0270(11) Uani 1 1 d . . . . .
H1A H 0.317277 0.543804 0.260431 0.032 Uiso 1 1 calc R . . . .
H1B H 0.371560 0.522375 0.374630 0.032 Uiso 1 1 calc R . . . .
C2 C 0.3980(2) 0.6557(4) 0.2623(4) 0.0259(10) Uani 1 1 d . . . . .
C3 C 0.4270(3) 0.6310(4) 0.1445(4) 0.0323(12) Uani 1 1 d . . . . .
H3 H 0.413339 0.565973 0.099910 0.039 Uiso 1 1 calc R . . . .
C4 C 0.4760(3) 0.7016(4) 0.0922(5) 0.0366(12) Uani 1 1 d . . . . .
H4 H 0.497330 0.684891 0.012404 0.044 Uiso 1 1 calc R . . . .
C5 C 0.4933(3) 0.7968(4) 0.1580(5) 0.0358(12) Uani 1 1 d . . . . .
H5 H 0.526042 0.847676 0.123346 0.043 Uiso 1 1 calc R . . . .
C6 C 0.4626(3) 0.8167(4) 0.2741(5) 0.0337(12) Uani 1 1 d . . . . .
H6 H 0.474968 0.882208 0.319134 0.040 Uiso 1 1 calc R . . . .
C7 C 0.2520(3) 0.7154(4) 0.3431(5) 0.0318(11) Uani 1 1 d . . . . .
H7A H 0.211915 0.670158 0.314231 0.038 Uiso 1 1 calc R . . . .
H7B H 0.275174 0.746254 0.266265 0.038 Uiso 1 1 calc R . . . .
C8 C 0.2261(2) 0.8085(4) 0.4255(5) 0.0288(11) Uani 1 1 d . . . . .
C9 C 0.1596(3) 0.8509(4) 0.4130(5) 0.0355(12) Uani 1 1 d . . . . .
H9 H 0.127914 0.820751 0.352430 0.043 Uiso 1 1 calc R . . . .
C10 C 0.1400(3) 0.9391(4) 0.4914(6) 0.0426(14) Uani 1 1 d . . . . .
H10 H 0.094588 0.969962 0.484948 0.051 Uiso 1 1 calc R . . . .
C11 C 0.1874(3) 0.9813(4) 0.5786(5) 0.0423(14) Uani 1 1 d . . . . .
H11 H 0.175163 1.041068 0.633380 0.051 Uiso 1 1 calc R . . . .
C12 C 0.2529(3) 0.9340(4) 0.5837(5) 0.0337(12) Uani 1 1 d . . . . .
H12 H 0.285640 0.963048 0.643266 0.040 Uiso 1 1 calc R . . . .
C13 C 0.2631(2) 0.5716(3) 0.5028(5) 0.0291(10) Uani 1 1 d . . . . .
H13A H 0.233424 0.520987 0.451881 0.035 Uiso 1 1 calc R . . . .
H13B H 0.231904 0.618018 0.555826 0.035 Uiso 1 1 calc R . . . .
C14 C 0.3081(2) 0.5035(3) 0.5900(5) 0.0261(11) Uani 1 1 d . . . . .
C15 C 0.2943(2) 0.3919(3) 0.6065(6) 0.0342(11) Uani 1 1 d . . . . .
H15 H 0.259497 0.358642 0.554507 0.041 Uiso 1 1 calc R . . . .
C16 C 0.3292(3) 0.3257(4) 0.6960(6) 0.0407(13) Uani 1 1 d . . . . .
C17 C 0.3121(3) 0.2037(4) 0.7121(7) 0.0585(17) Uani 1 1 d . . . . .
H17A H 0.286064 0.192855 0.791928 0.088 Uiso 1 1 calc GR . . . .
H17B H 0.355416 0.160749 0.715114 0.088 Uiso 1 1 calc GR . . . .
H17C H 0.283668 0.178698 0.639560 0.088 Uiso 1 1 calc GR . . . .
C18 C 0.3806(3) 0.3753(4) 0.7667(5) 0.0376(13) Uani 1 1 d . . . . .
H18 H 0.404924 0.332420 0.828574 0.045 Uiso 1 1 calc R . . . .
C19 C 0.3987(3) 0.4863(4) 0.7514(4) 0.0300(11) Uani 1 1 d . . . . .
C20 C 0.4566(3) 0.5333(5) 0.8234(5) 0.0364(12) Uani 1 1 d . . . . .
H20 H 0.469717 0.607448 0.804794 0.044 Uiso 1 1 calc R . . . .
C21 C 0.3619(2) 0.5538(4) 0.6628(4) 0.0268(11) Uani 1 1 d . . . . .
C22 C 0.5194(3) 0.8391(4) 0.6748(5) 0.0318(12) Uani 1 1 d . . . . .
C23 C 0.5468(3) 0.8644(5) 0.7958(5) 0.0400(13) Uani 1 1 d . . . . .
H23 H 0.526418 0.922303 0.844812 0.048 Uiso 1 1 calc R . . . .
C24 C 0.6025(3) 0.8072(5) 0.8447(5) 0.0432(13) Uani 1 1 d . . . . .
H24 H 0.620356 0.825837 0.926776 0.052 Uiso 1 1 calc R . . . .
C25 C 0.6328(3) 0.7226(5) 0.7755(7) 0.0506(15) Uani 1 1 d . . . . .
H25 H 0.671457 0.682882 0.809089 0.061 Uiso 1 1 calc R . . . .
C26 C 0.6060(3) 0.6968(5) 0.6569(6) 0.0466(14) Uani 1 1 d . . . . .
H26 H 0.626492 0.638704 0.608507 0.056 Uiso 1 1 calc R . . . .
C27 C 0.5504(3) 0.7533(4) 0.6073(6) 0.0402(12) Uani 1 1 d . . . . .
H27 H 0.532793 0.733414 0.525450 0.048 Uiso 1 1 calc R . . . .

loop_
_atom_site_aniso_label
_atom_site_aniso_U_11
_atom_site_aniso_U_22
_atom_site_aniso_U_33
_atom_site_aniso_U_23
_atom_site_aniso_U_13
_atom_site_aniso_U_12
Se1 0.0342(3) 0.0240(2) 0.0422(3) -0.0035(3) -0.0043(3) -0.0035(2)
Fe1 0.0247(3) 0.0209(3) 0.0264(3) -0.0017(3) -0.0022(3) -0.0025(3)
O1 0.0312(18) 0.0217(16) 0.0272(16) -0.0026(13) -0.0016(14) -0.0012(14)
O2 0.058(3) 0.052(2) 0.035(2) 0.0007(19) -0.005(2) 0.022(2)
N1 0.024(2) 0.0222(19) 0.0262(19) -0.0028(16) -0.0008(17) -0.0023(16)
N2 0.028(2) 0.025(2) 0.0269(19) -0.0003(17) -0.0003(17) -0.0034(18)
N3 0.028(2) 0.0210(18) 0.036(2) -0.0026(19) -0.001(2) 0.0004(16)
C1 0.030(3) 0.026(2) 0.025(2) -0.007(2) 0.001(2) -0.002(2)
C2 0.024(2) 0.026(2) 0.028(2) 0.001(2) -0.003(2) 0.002(2)
C3 0.032(3) 0.034(3) 0.031(3) -0.003(2) -0.004(2) -0.004(2)
C4 0.040(3) 0.044(3) 0.026(3) 0.003(2) 0.000(2) -0.001(2)
C5 0.032(3) 0.038(3) 0.038(3) 0.008(2) 0.001(2) -0.008(2)
C6 0.037(3) 0.024(3) 0.040(3) 0.000(2) -0.001(2) -0.006(2)
C7 0.027(2) 0.035(2) 0.034(3) -0.005(2) -0.006(2) 0.003(3)
C8 0.030(3) 0.026(2) 0.030(2) 0.002(2) -0.003(2) -0.002(2)
C9 0.027(3) 0.035(3) 0.044(3) 0.000(2) -0.005(2) -0.002(2)
C10 0.032(3) 0.038(3) 0.058(4) 0.003(3) -0.002(3) 0.006(2)
C11 0.037(3) 0.031(3) 0.059(4) -0.010(3) 0.001(3) 0.005(2)
C12 0.034(3) 0.023(2) 0.044(3) 0.001(2) -0.008(2) -0.001(2)
C13 0.021(2) 0.030(2) 0.036(3) -0.003(2) 0.004(2) -0.0067(19)
C14 0.027(2) 0.023(2) 0.028(3) -0.003(2) 0.012(2) 0.0019(18)
C15 0.031(2) 0.026(2) 0.046(3) -0.006(3) 0.012(3) -0.002(2)
C16 0.042(3) 0.026(3) 0.054(3) 0.001(3) 0.018(3) 0.001(2)
C17 0.056(4) 0.026(3) 0.094(5) 0.010(3) 0.016(4) -0.001(3)
C18 0.041(3) 0.031(3) 0.041(3) 0.006(2) 0.009(3) 0.016(2)
C19 0.034(3) 0.028(3) 0.028(3) -0.003(2) 0.008(2) 0.007(2)
C20 0.043(3) 0.035(3) 0.031(3) -0.002(2) 0.005(2) 0.014(3)
C21 0.027(3) 0.026(3) 0.027(2) -0.0021(19) 0.009(2) -0.001(2)
C22 0.033(3) 0.027(3) 0.035(3) -0.004(2) 0.005(2) -0.008(2)
C23 0.045(3) 0.038(3) 0.036(3) 0.001(2) 0.001(3) -0.007(3)
C24 0.044(3) 0.047(3) 0.038(3) 0.007(3) -0.007(3) -0.002(3)
C25 0.038(3) 0.044(3) 0.070(4) 0.016(3) -0.003(3) 0.001(3)
C26 0.038(3) 0.038(3) 0.064(4) -0.003(3) 0.003(3) 0.003(3)
C27 0.037(3) 0.037(3) 0.046(3) -0.006(3) -0.005(3) -0.002(2)

loop_
_atom_type_symbol
_atom_type_description
_atom_type_scat_dispersion_real
_atom_type_scat_dispersion_imag
_atom_type_scat_source
C C 0.0033 0.0016 'International Tables Vol C Tables 4.2.6.8 and 6.1.1.4'
H H 0.0000 0.0000 'International Tables Vol C Tables 4.2.6.8 and 6.1.1.4'
Fe Fe 0.3463 0.8444 'International Tables Vol C Tables 4.2.6.8 and 6.1.1.4'
N N 0.0061 0.0033 'International Tables Vol C Tables 4.2.6.8 and 6.1.1.4'
O O 0.0106 0.0060 'International Tables Vol C Tables 4.2.6.8 and 6.1.1.4'
Se Se -0.0929 2.2259 'International Tables Vol C Tables 4.2.6.8 and 6.1.1.4'

loop_
_geom_angle_atom_site_label_1
_geom_angle_atom_site_label_2
_geom_angle_atom_site_label_3
_geom_angle
_geom_angle_site_symmetry_1
_geom_angle_site_symmetry_3
_geom_angle_publ_flag
C22 Se1 Fe1 100.41(14) . . ?
O1 Fe1 Se1 100.22(9) . . ?
O1 Fe1 N1 87.17(13) . . ?
O1 Fe1 N2 126.94(13) . . ?
O1 Fe1 N3 111.68(14) . . ?
N1 Fe1 Se1 172.20(10) . . ?
N2 Fe1 Se1 102.65(10) . . ?
N2 Fe1 N1 74.42(14) . . ?
N3 Fe1 Se1 97.92(10) . . ?
N3 Fe1 N1 76.84(13) . . ?
N3 Fe1 N2 111.64(15) . . ?
C21 O1 Fe1 132.8(3) . . ?
C1 N1 Fe1 107.0(3) . . ?
C1 N1 C7 111.7(4) . . ?
C1 N1 C13 111.8(3) . . ?
C7 N1 Fe1 103.7(3) . . ?
C13 N1 Fe1 112.9(3) . . ?
C13 N1 C7 109.5(4) . . ?
C2 N2 Fe1 117.1(3) . . ?
C2 N2 C6 117.7(4) . . ?
C6 N2 Fe1 125.1(3) . . ?
C8 N3 Fe1 115.4(3) . . ?
C12 N3 Fe1 126.4(3) . . ?
C12 N3 C8 118.1(4) . . ?
N1 C1 H1A 109.6 . . ?
N1 C1 H1B 109.6 . . ?
N1 C1 C2 110.1(3) . . ?
H1A C1 H1B 108.2 . . ?
C2 C1 H1A 109.6 . . ?
C2 C1 H1B 109.6 . . ?
N2 C2 C1 115.9(4) . . ?
N2 C2 C3 122.1(4) . . ?
C3 C2 C1 122.0(4) . . ?
C2 C3 H3 120.3 . . ?
C4 C3 C2 119.5(5) . . ?
C4 C3 H3 120.3 . . ?
C3 C4 H4 120.6 . . ?
C5 C4 C3 118.8(5) . . ?
C5 C4 H4 120.6 . . ?
C4 C5 H5 120.5 . . ?
C6 C5 C4 118.9(5) . . ?
C6 C5 H5 120.5 . . ?
N2 C6 C5 123.0(5) . . ?
N2 C6 H6 118.5 . . ?
C5 C6 H6 118.5 . . ?
N1 C7 H7A 109.4 . . ?
N1 C7 H7B 109.4 . . ?
N1 C7 C8 111.3(4) . . ?
H7A C7 H7B 108.0 . . ?
C8 C7 H7A 109.4 . . ?
C8 C7 H7B 109.4 . . ?
N3 C8 C7 115.5(4) . . ?
N3 C8 C9 122.5(4) . . ?
C9 C8 C7 122.0(4) . . ?
C8 C9 H9 120.8 . . ?
C8 C9 C10 118.5(5) . . ?
C10 C9 H9 120.8 . . ?
C9 C10 H10 120.3 . . ?
C11 C10 C9 119.4(5) . . ?
C11 C10 H10 120.3 . . ?
C10 C11 H11 121.0 . . ?
C12 C11 C10 118.1(5) . . ?
C12 C11 H11 121.0 . . ?
N3 C12 C11 123.5(5) . . ?
N3 C12 H12 118.2 . . ?
C11 C12 H12 118.2 . . ?
N1 C13 H13A 108.6 . . ?
N1 C13 H13B 108.6 . . ?
N1 C13 C14 114.8(4) . . ?
H13A C13 H13B 107.5 . . ?
C14 C13 H13A 108.6 . . ?
C14 C13 H13B 108.6 . . ?
C15 C14 C13 120.0(4) . . ?
C15 C14 C21 119.2(5) . . ?
C21 C14 C13 120.6(4) . . ?
C14 C15 H15 118.4 . . ?
C14 C15 C16 123.3(5) . . ?
C16 C15 H15 118.4 . . ?
C15 C16 C17 121.7(5) . . ?
C18 C16 C15 116.9(5) . . ?
C18 C16 C17 121.4(5) . . ?
C16 C17 H17A 109.5 . . ?
C16 C17 H17B 109.5 . . ?
C16 C17 H17C 109.5 . . ?
H17A C17 H17B 109.5 . . ?
H17A C17 H17C 109.5 . . ?
H17B C17 H17C 109.5 . . ?
C16 C18 H18 118.7 . . ?
C16 C18 C19 122.6(5) . . ?
C19 C18 H18 118.7 . . ?
C18 C19 C20 120.3(5) . . ?
C18 C19 C21 120.2(5) . . ?
C21 C19 C20 119.5(4) . . ?
O2 C20 C19 124.9(5) . . ?
O2 C20 H20 117.6 . . ?
C19 C20 H20 117.6 . . ?
O1 C21 C14 122.1(4) . . ?
O1 C21 C19 120.1(4) . . ?
C14 C21 C19 117.7(4) . . ?
C23 C22 Se1 120.6(4) . . ?
C27 C22 Se1 122.0(4) . . ?
C27 C22 C23 117.4(5) . . ?
C22 C23 H23 119.4 . . ?
C24 C23 C22 121.1(5) . . ?
C24 C23 H23 119.4 . . ?
C23 C24 H24 119.8 . . ?
C23 C24 C25 120.5(5) . . ?
C25 C24 H24 119.8 . . ?
C24 C25 H25 120.6 . . ?
C26 C25 C24 118.8(6) . . ?
C26 C25 H25 120.6 . . ?
C25 C26 H26 119.4 . . ?
C27 C26 C25 121.3(6) . . ?
C27 C26 H26 119.4 . . ?
C22 C27 H27 119.5 . . ?
C26 C27 C22 121.0(6) . . ?
C26 C27 H27 119.5 . . ?

loop_
_geom_bond_atom_site_label_1
_geom_bond_atom_site_label_2
_geom_bond_distance
_geom_bond_site_symmetry_2
_geom_bond_publ_flag
Se1 Fe1 2.4908(8) . ?
Se1 C22 1.914(5) . ?
Fe1 O1 1.937(3) . ?
Fe1 N1 2.253(4) . ?
Fe1 N2 2.148(4) . ?
Fe1 N3 2.144(4) . ?
O1 C21 1.321(5) . ?
O2 C20 1.221(6) . ?
N1 C1 1.471(6) . ?
N1 C7 1.481(6) . ?
N1 C13 1.478(6) . ?
N2 C2 1.342(6) . ?
N2 C6 1.355(6) . ?
N3 C8 1.349(6) . ?
N3 C12 1.332(6) . ?
C1 H1A 0.9900 . ?
C1 H1B 0.9900 . ?
C1 C2 1.498(6) . ?
C2 C3 1.382(6) . ?
C3 H3 0.9500 . ?
C3 C4 1.380(7) . ?
C4 H4 0.9500 . ?
C4 C5 1.380(7) . ?
C5 H5 0.9500 . ?
C5 C6 1.368(7) . ?
C6 H6 0.9500 . ?
C7 H7A 0.9900 . ?
C7 H7B 0.9900 . ?
C7 C8 1.500(7) . ?
C8 C9 1.379(6) . ?
C9 H9 0.9500 . ?
C9 C10 1.395(7) . ?
C10 H10 0.9500 . ?
C10 C11 1.382(7) . ?
C11 H11 0.9500 . ?
C11 C12 1.382(7) . ?
C12 H12 0.9500 . ?
C13 H13A 0.9900 . ?
C13 H13B 0.9900 . ?
C13 C14 1.499(7) . ?
C14 C15 1.384(6) . ?
C14 C21 1.418(7) . ?
C15 H15 0.9500 . ?
C15 C16 1.400(8) . ?
C16 C17 1.518(7) . ?
C16 C18 1.370(8) . ?
C17 H17A 0.9800 . ?
C17 H17B 0.9800 . ?
C17 H17C 0.9800 . ?
C18 H18 0.9500 . ?
C18 C19 1.394(7) . ?
C19 C20 1.456(7) . ?
C19 C21 1.420(7) . ?
C20 H20 0.9500 . ?
C22 C23 1.402(7) . ?
C22 C27 1.387(7) . ?
C23 H23 0.9500 . ?
C23 C24 1.371(7) . ?
C24 H24 0.9500 . ?
C24 C25 1.379(8) . ?
C25 H25 0.9500 . ?
C25 C26 1.377(9) . ?
C26 H26 0.9500 . ?
C26 C27 1.366(7) . ?
C27 H27 0.9500 . ?

loop_
_geom_torsion_atom_site_label_1
_geom_torsion_atom_site_label_2
_geom_torsion_atom_site_label_3
_geom_torsion_atom_site_label_4
_geom_torsion
_geom_torsion_site_symmetry_1
_geom_torsion_site_symmetry_2
_geom_torsion_site_symmetry_3
_geom_torsion_site_symmetry_4
_geom_torsion_publ_flag
Se1 C22 C23 C24 -179.8(4) . . . . ?
Se1 C22 C27 C26 179.7(4) . . . . ?
Fe1 O1 C21 C14 -34.2(6) . . . . ?
Fe1 O1 C21 C19 149.6(3) . . . . ?
Fe1 N1 C1 C2 -41.2(4) . . . . ?
Fe1 N1 C7 C8 -44.0(4) . . . . ?
Fe1 N1 C13 C14 -58.9(4) . . . . ?
Fe1 N2 C2 C1 3.5(5) . . . . ?
Fe1 N2 C2 C3 -175.3(3) . . . . ?
Fe1 N2 C6 C5 174.7(4) . . . . ?
Fe1 N3 C8 C7 -4.0(5) . . . . ?
Fe1 N3 C8 C9 178.0(4) . . . . ?
Fe1 N3 C12 C11 -177.1(4) . . . . ?
N1 C1 C2 N2 26.7(6) . . . . ?
N1 C1 C2 C3 -154.4(4) . . . . ?
N1 C7 C8 N3 34.5(6) . . . . ?
N1 C7 C8 C9 -147.4(5) . . . . ?
N1 C13 C14 C15 -133.7(4) . . . . ?
N1 C13 C14 C21 50.6(6) . . . . ?
N2 C2 C3 C4 0.9(7) . . . . ?
N3 C8 C9 C10 -0.6(7) . . . . ?
C1 N1 C7 C8 -158.9(4) . . . . ?
C1 N1 C13 C14 61.7(5) . . . . ?
C1 C2 C3 C4 -177.9(5) . . . . ?
C2 N2 C6 C5 -0.4(7) . . . . ?
C2 C3 C4 C5 -1.7(7) . . . . ?
C3 C4 C5 C6 1.4(8) . . . . ?
C4 C5 C6 N2 -0.4(8) . . . . ?
C6 N2 C2 C1 179.0(4) . . . . ?
C6 N2 C2 C3 0.2(7) . . . . ?
C7 N1 C1 C2 71.7(5) . . . . ?
C7 N1 C13 C14 -174.0(4) . . . . ?
C7 C8 C9 C10 -178.6(5) . . . . ?
C8 N3 C12 C11 -0.3(7) . . . . ?
C8 C9 C10 C11 0.1(8) . . . . ?
C9 C10 C11 C12 0.4(8) . . . . ?
C10 C11 C12 N3 -0.3(8) . . . . ?
C12 N3 C8 C7 178.8(4) . . . . ?
C12 N3 C8 C9 0.8(7) . . . . ?
C13 N1 C1 C2 -165.2(4) . . . . ?
C13 N1 C7 C8 76.7(5) . . . . ?
C13 C14 C15 C16 -173.2(5) . . . . ?
C13 C14 C21 O1 -1.4(7) . . . . ?
C13 C14 C21 C19 174.9(4) . . . . ?
C14 C15 C16 C17 179.4(5) . . . . ?
C14 C15 C16 C18 -2.0(8) . . . . ?
C15 C14 C21 O1 -177.2(4) . . . . ?
C15 C14 C21 C19 -0.9(7) . . . . ?
C15 C16 C18 C19 -0.4(8) . . . . ?
C16 C18 C19 C20 -176.3(5) . . . . ?
C16 C18 C19 C21 2.1(7) . . . . ?
C17 C16 C18 C19 178.2(5) . . . . ?
C18 C19 C20 O2 -5.2(7) . . . . ?
C18 C19 C21 O1 175.0(4) . . . . ?
C18 C19 C21 C14 -1.4(6) . . . . ?
C20 C19 C21 O1 -6.7(6) . . . . ?
C20 C19 C21 C14 177.0(4) . . . . ?
C21 C14 C15 C16 2.6(7) . . . . ?
C21 C19 C20 O2 176.4(5) . . . . ?
C22 C23 C24 C25 -0.2(8) . . . . ?
C23 C22 C27 C26 -0.7(8) . . . . ?
C23 C24 C25 C26 -0.1(9) . . . . ?
C24 C25 C26 C27 0.0(9) . . . . ?
C25 C26 C27 C22 0.4(9) . . . . ?
C27 C22 C23 C24 0.6(8) . . . . ?

loop_
_twin_individual_id
_twin_individual_mass_fraction_refined
1 0.984(13)
2 0.016(13)
